data_4108044
loop_
_publ_author_name
'Guillermo M\'inguez Espallargas'
'Lee Brammer'
'David R. Allan'
'Colin R. Pulham'
'Neil Robertson'
'John E. Warren'

_publ_section_title
;
 Noncovalent Interactions under Extreme Conditions: High-Pressure and
 Low-Temperature Diffraction Studies of the Isostructural Metal-Organic
 Networks (4-Chloropyridinium)2[CoX4] (X = Cl, Br)
;
_journal_name_full 'Journal of the American Chemical Society'
_journal_page_first 9058
_journal_page_last 9071
_journal_paper_doi 10.1021/ja8010868
_journal_volume 130
_journal_year 2008
_chemical_formula_moiety '2(C5 H5 Cl N), Cl4 Co'
_chemical_formula_sum 'C10 H10 Cl6 Co N2'
_chemical_formula_weight 429.83
_chemical_name_systematic
;
 ?
;
_space_group_IT_number 15
_symmetry_cell_setting monoclinic
_symmetry_space_group_name_Hall '-C 2yc'
_symmetry_space_group_name_H-M 'C 1 2/c 1'
_atom_sites_solution_hydrogens geom
_atom_sites_solution_primary direct
_atom_sites_solution_secondary difmap
_audit_creation_method SHELXL-97
_cell_angle_alpha 90.00
_cell_angle_beta 101.790(5)
_cell_angle_gamma 90.00
_cell_formula_units_Z 4
_cell_length_a 16.3564(11)
_cell_length_b 6.7600(10)
_cell_length_c 13.1500(10)
_cell_measurement_reflns_used 1068
_cell_measurement_temperature 300(2)
_cell_measurement_theta_max 20.18
_cell_measurement_theta_min 2.49
_cell_volume 1423.3(3)
_computing_cell_refinement 'Bruker SMART'
_computing_data_collection 'Bruker SMART'
_computing_data_reduction 'Bruker SAINT'
_computing_molecular_graphics 'Bruker SHELXTL'
_computing_publication_material 'Bruker SHELXTL'
_computing_structure_refinement 'SHELXL-97 (Sheldrick, 1997)'
_computing_structure_solution 'SHELXS-97 (Sheldrick, 1990)'
_diffrn_ambient_temperature 300(2)
_diffrn_measured_fraction_theta_full 0.543
_diffrn_measured_fraction_theta_max 0.543
_diffrn_measurement_device_type 'CCD area detector'
_diffrn_measurement_method 'phi and omega scans'
_diffrn_radiation_monochromator graphite
_diffrn_radiation_source synchrotron
_diffrn_radiation_type X-rays
_diffrn_radiation_wavelength 0.48800
_diffrn_reflns_av_R_equivalents 0.0623
_diffrn_reflns_av_sigmaI/netI 0.0637
_diffrn_reflns_limit_h_max 23
_diffrn_reflns_limit_h_min -23
_diffrn_reflns_limit_k_max 5
_diffrn_reflns_limit_k_min -5
_diffrn_reflns_limit_l_max 18
_diffrn_reflns_limit_l_min -18
_diffrn_reflns_number 4372
_diffrn_reflns_theta_full 20.41
_diffrn_reflns_theta_max 20.41
_diffrn_reflns_theta_min 2.49
_exptl_absorpt_coefficient_mu 0.796
_exptl_absorpt_correction_T_max 0.8906
_exptl_absorpt_correction_T_min 0.8149
_exptl_absorpt_correction_type multi-scan
_exptl_absorpt_process_details sadabs
_exptl_crystal_colour blue
_exptl_crystal_density_diffrn 2.006
_exptl_crystal_description block
_exptl_crystal_F_000 852
_exptl_crystal_size_max 0.18
_exptl_crystal_size_mid 0.14
_exptl_crystal_size_min 0.10
_refine_diff_density_max 0.683
_refine_diff_density_min -1.277
_refine_diff_density_rms 0.146
_refine_ls_extinction_method none
_refine_ls_goodness_of_fit_ref 1.226
_refine_ls_hydrogen_treatment constr
_refine_ls_matrix_type full
_refine_ls_number_parameters 66
_refine_ls_number_reflns 1188
_refine_ls_number_restraints 0
_refine_ls_restrained_S_all 1.226
_refine_ls_R_factor_all 0.1037
_refine_ls_R_factor_gt 0.0621
_refine_ls_shift/su_max 0.000
_refine_ls_shift/su_mean 0.000
_refine_ls_structure_factor_coef Fsqd
_refine_ls_weighting_details 'calc w=1/[\s^2^(Fo^2^)+(0.0983P)^2^+0.0000P] where P=(Fo^2^+2Fc^2^)/3'
_refine_ls_weighting_scheme calc
_refine_ls_wR_factor_gt 0.1638
_refine_ls_wR_factor_ref 0.1904
_reflns_number_gt 775
_reflns_number_total 1188
_reflns_threshold_expression >2sigma(I)
_cod_data_source_file ja8010868-file002_25.cif
_cod_data_source_block cocl07s
_cod_database_code 4108044

loop_
_symmetry_equiv_pos_as_xyz
'x, y, z'
'-x, y, -z+1/2'
'x+1/2, y+1/2, z'
'-x+1/2, y+1/2, -z+1/2'
'-x, -y, -z'
'x, -y, z-1/2'
'-x+1/2, -y+1/2, -z'
'x+1/2, -y+1/2, z-1/2'

loop_
_atom_site_label
_atom_site_type_symbol
_atom_site_fract_x
_atom_site_fract_y
_atom_site_fract_z
_atom_site_U_iso_or_equiv
_atom_site_adp_type
_atom_site_occupancy
_atom_site_symmetry_multiplicity
_atom_site_calc_flag
_atom_site_refinement_flags
Co1 Co 0.5000 0.4390(3) 0.2500 0.0263(7) Uani 1 2 d S
Cl1 Cl 0.59419(9) 0.2670(4) 0.18601(14) 0.0332(9) Uani 1 1 d .
Cl2 Cl 0.42489(5) 0.6573(3) 0.13800(8) 0.0343(9) Uani 1 1 d .
N1 N 0.40038(5) 0.7965(3) 0.37973(8) 0.032(3) Uani 1 1 d R
H1 H 0.4325 0.7452 0.3426 0.039 Uiso 1 1 calc R
C2 C 0.32287(5) 0.8562(3) 0.33176(8) 0.024(3) Uani 1 1 d R
H2 H 0.3060 0.8433 0.2601 0.029 Uiso 1 1 calc R
C3 C 0.26878(5) 0.9365(3) 0.38943(8) 0.029(3) Uani 1 1 d R
H3 H 0.2154 0.9776 0.3577 0.034 Uiso 1 1 calc R
C4 C 0.29726(5) 0.9533(3) 0.49666(8) 0.027(3) Uani 1 1 d R
Cl4 Cl 0.23202(5) 1.0535(3) 0.57159(8) 0.0279(8) Uani 1 1 d R
C5 C 0.37837(5) 0.8942(3) 0.54446(8) 0.037(4) Uani 1 1 d R
H5 H 0.3974 0.9085 0.6157 0.045 Uiso 1 1 calc R
C6 C 0.42931(5) 0.8140(3) 0.48300(8) 0.031(4) Uani 1 1 d R
H6 H 0.4831 0.7725 0.5127 0.037 Uiso 1 1 calc R

loop_
_atom_site_aniso_label
_atom_site_aniso_U_11
_atom_site_aniso_U_22
_atom_site_aniso_U_33
_atom_site_aniso_U_23
_atom_site_aniso_U_13
_atom_site_aniso_U_12
Co1 0.0200(6) 0.026(2) 0.0338(7) 0.000 0.0078(4) 0.000
Cl1 0.0302(8) 0.031(3) 0.0406(9) -0.0066(11) 0.0122(6) 0.0048(9)
Cl2 0.0197(7) 0.034(3) 0.0472(10) 0.0129(12) 0.0026(6) -0.0018(8)
N1 0.021(2) 0.045(10) 0.032(3) 0.007(4) 0.008(2) 0.004(3)
C2 0.033(3) 0.012(11) 0.028(3) 0.001(4) 0.008(2) -0.004(4)
C3 0.022(3) 0.031(11) 0.032(3) 0.004(4) 0.002(2) 0.007(3)
C4 0.024(3) 0.028(11) 0.031(3) 0.005(4) 0.009(2) -0.001(3)
Cl4 0.0304(7) 0.024(3) 0.0312(8) -0.0033(10) 0.0120(6) 0.0003(8)
C5 0.025(3) 0.052(14) 0.032(3) -0.001(5) 0.001(2) 0.000(4)
C6 0.023(3) 0.021(12) 0.046(4) -0.002(5) 0.003(3) -0.003(3)

loop_
_atom_type_symbol
_atom_type_description
_atom_type_scat_dispersion_real
_atom_type_scat_dispersion_imag
_atom_type_scat_source
C C -0.0020 0.0007 'International Tables Vol C Tables 4.2.6.8 and 6.1.1.4'
H H 0.0000 0.0000 'International Tables Vol C Tables 4.2.6.8 and 6.1.1.4'
N N -0.0030 0.0014 'International Tables Vol C Tables 4.2.6.8 and 6.1.1.4'
Cl Cl 0.0646 0.0747 'International Tables Vol C Tables 4.2.6.8 and 6.1.1.4'
Co Co 0.1848 0.4883 'International Tables Vol C Tables 4.2.6.8 and 6.1.1.4'

loop_
_geom_angle_atom_site_label_1
_geom_angle_atom_site_label_2
_geom_angle_atom_site_label_3
_geom_angle
_geom_angle_site_symmetry_1
_geom_angle_site_symmetry_3
Cl1 Co1 Cl1 117.07(17) . 2_655
Cl1 Co1 Cl2 105.13(6) . 2_655
Cl1 Co1 Cl2 114.84(6) 2_655 2_655
Cl1 Co1 Cl2 114.84(6) . .
Cl1 Co1 Cl2 105.13(6) 2_655 .
Cl2 Co1 Cl2 98.55(12) 2_655 .
C6 N1 C2 123.0 . .
C6 N1 H1 118.5 . .
C2 N1 H1 118.5 . .
N1 C2 C3 120.1 . .
N1 C2 H2 119.9 . .
C3 C2 H2 119.9 . .
C2 C3 C4 117.7 . .
C2 C3 H3 121.1 . .
C4 C3 H3 121.1 . .
C3 C4 C5 121.2 . .
C3 C4 Cl4 119.3 . .
C5 C4 Cl4 119.5 . .
C6 C5 C4 118.4 . .
C6 C5 H5 120.8 . .
C4 C5 H5 120.8 . .
N1 C6 C5 119.5 . .
N1 C6 H6 120.2 . .
C5 C6 H6 120.2 . .

loop_
_geom_bond_atom_site_label_1
_geom_bond_atom_site_label_2
_geom_bond_distance
_geom_bond_site_symmetry_2
Co1 Cl1 2.228(2) .
Co1 Cl1 2.228(2) 2_655
Co1 Cl2 2.262(2) 2_655
Co1 Cl2 2.262(2) .
N1 C6 1.3489 .
N1 C2 1.3569 .
N1 H1 0.8600 .
C2 C3 1.3879 .
C2 H2 0.9300 .
C3 C4 1.3964 .
C3 H3 0.9300 .
C4 C5 1.4051 .
C4 Cl4 1.7314 .
C5 C6 1.3842 .
C5 H5 0.9300 .
C6 H6 0.9300 .

loop_
_geom_torsion_atom_site_label_1
_geom_torsion_atom_site_label_2
_geom_torsion_atom_site_label_3
_geom_torsion_atom_site_label_4
_geom_torsion
C6 N1 C2 C3 -1.1
N1 C2 C3 C4 0.2
C2 C3 C4 C5 1.0
C2 C3 C4 Cl4 179.8
C3 C4 C5 C6 -1.4
Cl4 C4 C5 C6 179.8
C2 N1 C6 C5 0.7
C4 C5 C6 N1 0.6
